data_7226595
loop_
_publ_author_name
'G\'omez, Ver\'onica'
'Fuhr, Olaf'
'Ruben, Mario'

_publ_section_title
;
 Structural diversity in substituted-pyridinium iodo- and bromoplumbates:
 a matter of halide and temperature
;
_journal_issue 42
_journal_name_full CrystEngComm
_journal_page_first 8207
_journal_paper_doi 10.1039/C6CE01684G
_journal_volume 18
_journal_year 2016
_chemical_formula_moiety '0.5(I6 Pb2), C6 H8 N'
_chemical_formula_sum 'C6 H8 I3 N Pb'
_chemical_formula_weight 682.02
_chemical_name_systematic
;
 ?
;
_space_group_crystal_system orthorhombic
_space_group_IT_number 62
_space_group_name_Hall '-P 2ac 2n'
_space_group_name_H-M_alt 'P n m a'
_symmetry_space_group_name_Hall '-P 2ac 2n'
_symmetry_space_group_name_H-M 'P n m a'
_atom_sites_solution_hydrogens geom
_atom_sites_solution_primary direct
_audit_creation_date 2016-08-29
_audit_creation_method
;
Olex2 1.2
(compiled 2016.08.23 svn.r3337 for OlexSys, GUI svn.r5217)
;
_audit_update_record
;
2016-08-30 deposited with the CCDC.
2016-09-20 downloaded from the CCDC.
;
_cell_angle_alpha 90
_cell_angle_beta 90
_cell_angle_gamma 90
_cell_formula_units_Z 4
_cell_length_a 7.9441(6)
_cell_length_b 10.5453(3)
_cell_length_c 15.6630(6)
_cell_measurement_reflns_used 9204
_cell_measurement_temperature 180.15
_cell_measurement_theta_max 26.04
_cell_measurement_theta_min 2.33
_cell_volume 1312.14(12)
_computing_molecular_graphics 'Olex2 (Dolomanov et al., 2009)'
_computing_publication_material 'Olex2 (Dolomanov et al., 2009)'
_computing_structure_refinement 'ShelXL (Sheldrick, 2015)'
_computing_structure_solution 'ShelXS (Sheldrick, 2008)'
_diffrn_ambient_temperature 180.15
_diffrn_detector 'image plate (34 cm diameter)'
_diffrn_detector_area_resol_mean 6.67
_diffrn_detector_type STOE
_diffrn_measured_fraction_theta_full 0.953
_diffrn_measured_fraction_theta_max 0.998
_diffrn_measurement_device '2-circle goniometer'
_diffrn_measurement_device_type 'STOE IPDS 2T'
_diffrn_measurement_method 'rotation method'
_diffrn_radiation_collimation '0.5 mm diameter, monocapillary'
_diffrn_radiation_monochromator 'plane graphite'
_diffrn_radiation_polarisn_norm 0
_diffrn_radiation_probe x-ray
_diffrn_radiation_type MoK\a
_diffrn_radiation_wavelength 0.71073
_diffrn_reflns_av_R_equivalents 0.0423
_diffrn_reflns_av_unetI/netI 0.0225
_diffrn_reflns_Laue_measured_fraction_full 0.953
_diffrn_reflns_Laue_measured_fraction_max 0.998
_diffrn_reflns_limit_h_max 9
_diffrn_reflns_limit_h_min -9
_diffrn_reflns_limit_k_max 12
_diffrn_reflns_limit_k_min -12
_diffrn_reflns_limit_l_max 18
_diffrn_reflns_limit_l_min -18
_diffrn_reflns_number 8374
_diffrn_reflns_point_group_measured_fraction_full 0.953
_diffrn_reflns_point_group_measured_fraction_max 0.998
_diffrn_reflns_theta_full 26.000
_diffrn_reflns_theta_max 25.596
_diffrn_reflns_theta_min 2.328
_diffrn_source 'sealed X-ray tube, 12 x 0.4 mm long-fine focus'
_diffrn_source_current 40
_diffrn_source_power 2.000
_diffrn_source_target Mo
_diffrn_source_type 'sealed X-ray tube'
_diffrn_source_voltage 50
_exptl_absorpt_coefficient_mu 19.871
_exptl_absorpt_correction_T_max 0.2210
_exptl_absorpt_correction_T_min 0.0396
_exptl_absorpt_correction_type integration
_exptl_crystal_colour colourless
_exptl_crystal_colour_primary colourless
_exptl_crystal_density_diffrn 3.452
_exptl_crystal_description plate
_exptl_crystal_F_000 1168
_exptl_crystal_size_max 0.19
_exptl_crystal_size_mid 0.18
_exptl_crystal_size_min 0.07
_refine_diff_density_max 0.938
_refine_diff_density_min -1.714
_refine_diff_density_rms 0.192
_refine_ls_extinction_coef 0.00091(10)
_refine_ls_extinction_expression Fc^*^=kFc[1+0.001xFc^2^\l^3^/sin(2\q)]^-1/4^
_refine_ls_extinction_method SHELXL
_refine_ls_goodness_of_fit_ref 0.975
_refine_ls_hydrogen_treatment constr
_refine_ls_matrix_type full
_refine_ls_number_parameters 60
_refine_ls_number_reflns 1301
_refine_ls_number_restraints 0
_refine_ls_restrained_S_all 0.975
_refine_ls_R_factor_all 0.0326
_refine_ls_R_factor_gt 0.0256
_refine_ls_shift/su_max 0.001
_refine_ls_shift/su_mean 0.000
_refine_ls_structure_factor_coef Fsqd
_refine_ls_weighting_details 'w=1/[\s^2^(Fo^2^)+(0.0441P)^2^] where P=(Fo^2^+2Fc^2^)/3'
_refine_ls_weighting_scheme calc
_refine_ls_wR_factor_gt 0.0613
_refine_ls_wR_factor_ref 0.0635
_reflns_Friedel_coverage 0.000
_reflns_number_gt 1078
_reflns_number_total 1301
_reflns_threshold_expression 'I > 2\s(I)'
_cod_data_source_file c6ce01684g2.cif
_cod_data_source_block vp-125bis3p
_cod_depositor_comments 'Adding full bibliography for 7226587--7226601.cif.'
_cod_database_code 7226595
_shelxl_version_number 2013-4
_shelx_space_group_comment
;
The symmetry employed for this shelxl refinement is uniquely defined
by the following loop, which should always be used as a source of
symmetry information in preference to the above space-group names.
They are only intended as comments.
;
_olex2_refinement_description
;
1. Fixed Uiso
 At 1.2 times of:
  All C(H) groups, All N(H) groups
 At 1.5 times of:
  All C(H,H,H) groups
2. Others
 Fixed Sof: H4A(0.5) H4B(0.5) H4C(0.5)
3.a Aromatic/amide H refined with riding coordinates:
 N1(H1), C1(H1A), C2(H2)
3.b Idealised Me refined as rotating group:
 C4(H4A,H4B,H4C)
;
_olex2_submission_special_instructions 'No special instructions were received'

loop_
_space_group_symop_operation_xyz
'x, y, z'
'-x+1/2, -y, z+1/2'
'x+1/2, -y+1/2, -z+1/2'
'-x, y+1/2, -z'
'-x, -y, -z'
'x-1/2, y, -z-1/2'
'-x-1/2, y-1/2, z-1/2'
'x, -y-1/2, z'

loop_
_atom_site_label
_atom_site_type_symbol
_atom_site_fract_x
_atom_site_fract_y
_atom_site_fract_z
_atom_site_U_iso_or_equiv
_atom_site_adp_type
_atom_site_occupancy
_atom_site_site_symmetry_order
_atom_site_calc_flag
_atom_site_refinement_flags_posn
_atom_site_refinement_flags_adp
_atom_site_refinement_flags_occupancy
_atom_site_disorder_assembly
_atom_site_disorder_group
Pb1 Pb 0.62800(3) 0.2500 0.24823(2) 0.03052(14) Uani 1 2 d S T P . .
I1 I 0.35744(6) 0.2500 0.41152(4) 0.03767(18) Uani 1 2 d S T P . .
I2 I 0.88768(4) 0.04804(4) 0.33939(3) 0.03391(15) Uani 1 1 d . . . . .
N1 N 0.7825(9) 0.2500 0.5277(5) 0.053(2) Uani 1 2 d S T P . .
H1 H 0.8611 0.2500 0.4881 0.064 Uiso 1 2 calc RS T P . .
C1 C 0.7248(8) 0.3609(8) 0.5567(5) 0.0529(19) Uani 1 1 d . . . . .
H1A H 0.7681 0.4380 0.5342 0.063 Uiso 1 1 calc R . . . .
C2 C 0.6046(7) 0.3635(7) 0.6182(5) 0.0419(15) Uani 1 1 d . . . . .
H2 H 0.5644 0.4423 0.6394 0.050 Uiso 1 1 calc R . . . .
C3 C 0.5401(9) 0.2500 0.6503(6) 0.0356(19) Uani 1 2 d S T P . .
C4 C 0.4060(10) 0.2500 0.7169(7) 0.045(2) Uani 1 2 d S T P . .
H4A H 0.4486 0.2908 0.7688 0.067 Uiso 0.5 1 calc GR . . A -1
H4B H 0.3734 0.1624 0.7299 0.067 Uiso 0.5 1 calc GR . . A -1
H4C H 0.3078 0.2967 0.6959 0.067 Uiso 0.5 1 calc GR . . A -1

loop_
_atom_site_aniso_label
_atom_site_aniso_U_11
_atom_site_aniso_U_22
_atom_site_aniso_U_33
_atom_site_aniso_U_23
_atom_site_aniso_U_13
_atom_site_aniso_U_12
Pb1 0.01702(19) 0.0396(2) 0.0349(2) 0.000 0.00000(10) 0.000
I1 0.0300(2) 0.0497(4) 0.0333(3) 0.000 -0.0047(2) 0.000
I2 0.0290(2) 0.0350(2) 0.0377(3) 0.00097(18) 0.00223(13) -0.00019(14)
N1 0.043(4) 0.090(8) 0.027(4) 0.000 0.010(3) 0.000
C1 0.055(3) 0.066(5) 0.037(4) -0.001(4) 0.003(3) -0.025(4)
C2 0.048(3) 0.039(4) 0.039(4) -0.003(3) -0.003(3) -0.010(3)
C3 0.030(4) 0.038(5) 0.039(5) 0.000 -0.010(3) 0.000
C4 0.032(4) 0.045(5) 0.057(7) 0.000 0.006(4) 0.000

loop_
_atom_type_symbol
_atom_type_description
_atom_type_scat_dispersion_real
_atom_type_scat_dispersion_imag
_atom_type_scat_source
C C 0.0033 0.0016 'International Tables Vol C Tables 4.2.6.8 and 6.1.1.4'
H H 0.0000 0.0000 'International Tables Vol C Tables 4.2.6.8 and 6.1.1.4'
I I -0.4742 1.8119 'International Tables Vol C Tables 4.2.6.8 and 6.1.1.4'
N N 0.0061 0.0033 'International Tables Vol C Tables 4.2.6.8 and 6.1.1.4'
Pb Pb -3.3944 10.1111 'International Tables Vol C Tables 4.2.6.8 and 6.1.1.4'

loop_
_exptl_crystal_face_index_h
_exptl_crystal_face_index_k
_exptl_crystal_face_index_l
_exptl_crystal_face_perp_dist
0 0 -1 0.0860
0 0 1 0.1010
0 -1 0 0.0300
0 1 0 0.0390
1 0 -1 0.0820
-1 0 1 0.1070

loop_
_geom_angle_atom_site_label_1
_geom_angle_atom_site_label_2
_geom_angle_atom_site_label_3
_geom_angle
_geom_angle_site_symmetry_1
_geom_angle_site_symmetry_3
I1 Pb1 I1 176.030(16) 6_656 .
I1 Pb1 I2 90.269(13) 6_656 6_556
I1 Pb1 I2 88.947(12) 6_656 .
I1 Pb1 I2 88.946(12) 6_656 8_565
I1 Pb1 I2 90.269(13) 6_656 3_455
I2 Pb1 I1 94.078(12) . .
I2 Pb1 I1 86.790(12) 6_556 .
I2 Pb1 I1 94.078(12) 8_565 .
I2 Pb1 I1 86.790(12) 3_455 .
I2 Pb1 I2 178.003(9) 6_556 8_565
I2 Pb1 I2 80.654(15) 8_565 .
I2 Pb1 I2 178.004(9) 3_455 .
I2 Pb1 I2 97.497(13) 3_455 8_565
I2 Pb1 I2 97.498(12) 6_556 .
I2 Pb1 I2 84.341(15) 6_556 3_455
Pb1 I1 Pb1 76.115(14) 6_556 .
Pb1 I2 Pb1 75.823(10) 6_656 .
C1 N1 H1 118.9 . .
C1 N1 H1 118.9 8_565 .
C1 N1 C1 122.2(8) 8_565 .
N1 C1 H1A 120.0 . .
N1 C1 C2 120.1(8) . .
C2 C1 H1A 120.0 . .
C1 C2 H2 120.1 . .
C1 C2 C3 119.8(7) . .
C3 C2 H2 120.1 . .
C2 C3 C2 118.1(8) 8_565 .
C2 C3 C4 120.9(4) . .
C2 C3 C4 120.9(4) 8_565 .
C3 C4 H4A 109.5 . .
C3 C4 H4B 109.5 . .
C3 C4 H4C 109.5 . .
H4A C4 H4B 109.5 . .
H4A C4 H4C 109.5 . .
H4B C4 H4C 109.5 . .

loop_
_geom_bond_atom_site_label_1
_geom_bond_atom_site_label_2
_geom_bond_distance
_geom_bond_site_symmetry_2
Pb1 I1 3.0956(6) 6_656
Pb1 I1 3.3408(6) .
Pb1 I2 3.2909(4) .
Pb1 I2 3.1723(4) 6_556
Pb1 I2 3.2909(4) 8_565
Pb1 I2 3.1723(4) 3_455
I1 Pb1 3.0956(6) 6_556
I2 Pb1 3.1724(4) 6_656
N1 H1 0.8800 .
N1 C1 1.335(9) .
N1 C1 1.335(9) 8_565
C1 H1A 0.9500 .
C1 C2 1.358(9) .
C2 H2 0.9500 .
C2 C3 1.396(8) .
C3 C2 1.396(8) 8_565
C3 C4 1.491(13) .
C4 H4A 0.9800 .
C4 H4B 0.9800 .
C4 H4C 0.9800 .

loop_
_geom_torsion_atom_site_label_1
_geom_torsion_atom_site_label_2
_geom_torsion_atom_site_label_3
_geom_torsion_atom_site_label_4
_geom_torsion
_geom_torsion_site_symmetry_1
_geom_torsion_site_symmetry_4
N1 C1 C2 C3 -0.7(11) . .
C1 N1 C1 C2 0.5(14) 8_565 .
C1 C2 C3 C2 0.9(12) . 8_565
C1 C2 C3 C4 -179.0(7) . .
